data_2219164
loop_
_publ_author_name
'Wijeyesakere, Sanjeeva J.'
'Nasser, Faik A.'
'Kampf, Jeff W.'
'Aksinenko, Alexey Y.'
'Sokolov, Vladimir B.'
'Malygin, Vladimir V.'
'Makhaeva, Galina F.'
'Richardson, Rudy J.'

_publ_section_title
;
 Diethyl
 [2,2,2-trifluoro-1-phenylsulfonylamino-1-(trifluoromethyl)ethyl]phosphonate
;
_journal_coeditor_code SI2094
_journal_issue 8
_journal_name_full 'Acta Crystallographica Section E'
_journal_page_first o1425
_journal_paper_doi 10.1107/S1600536808020175
_journal_volume 64
_journal_year 2008
_chemical_formula_iupac 'C13 H16 F6 N O5 P S'
_chemical_formula_moiety 'C13 H16 F6 N O5 P S'
_chemical_formula_sum 'C13 H16 F6 N O5 P S'
_chemical_formula_weight 443.3
_chemical_name_systematic
;
Diethyl
[2,2,2-trifluoro-1-phenylsulfonylamino-1-(trifluoromethyl)ethyl]phosphonate
;
_space_group_IT_number 14
_symmetry_cell_setting monoclinic
_symmetry_space_group_name_Hall '-P 2yn'
_symmetry_space_group_name_H-M 'P 1 21/n 1'
_cell_angle_alpha 90.00
_cell_angle_beta 93.264(2)
_cell_angle_gamma 90.00
_cell_formula_units_Z 4
_cell_length_a 11.6913(15)
_cell_length_b 10.1375(13)
_cell_length_c 15.5955(19)
_cell_measurement_reflns_used 6567
_cell_measurement_temperature 113(2)
_cell_measurement_theta_max 28.26
_cell_measurement_theta_min 2.92
_cell_volume 1845.4(4)
_computing_cell_refinement 'SAINT (Bruker, 2003)'
_computing_data_collection 'SMART (Bruker, 1998)'
_computing_data_reduction 'SAINT (Bruker, 2003)'
_computing_molecular_graphics 'SHELXTL (Sheldrick, 2008)'
_computing_publication_material 'SHELXTL (Sheldrick, 2008)'
_computing_structure_refinement 'SHELXTL (Sheldrick, 2008)'
_computing_structure_solution 'SHELXTL (Sheldrick, 2008)'
_diffrn_ambient_temperature 113(2)
_diffrn_measured_fraction_theta_full 0.998
_diffrn_measured_fraction_theta_max 0.998
_diffrn_measurement_device_type 'Bruker SMART CCD area-detector'
_diffrn_measurement_method '\f and \w'
_diffrn_radiation_monochromator graphite
_diffrn_radiation_source 'fine-focus sealed tube'
_diffrn_radiation_type MoK\a
_diffrn_radiation_wavelength 0.71073
_diffrn_reflns_av_R_equivalents 0.0222
_diffrn_reflns_av_sigmaI/netI 0.0153
_diffrn_reflns_limit_h_max 15
_diffrn_reflns_limit_h_min -15
_diffrn_reflns_limit_k_max 13
_diffrn_reflns_limit_k_min -13
_diffrn_reflns_limit_l_max 20
_diffrn_reflns_limit_l_min -20
_diffrn_reflns_number 20001
_diffrn_reflns_theta_full 28.27
_diffrn_reflns_theta_max 28.27
_diffrn_reflns_theta_min 2.92
_exptl_absorpt_coefficient_mu 0.345
_exptl_absorpt_correction_T_max 0.8743
_exptl_absorpt_correction_T_min 0.8196
_exptl_absorpt_correction_type multi-scan
_exptl_absorpt_process_details '(SADABS; Sheldrick, 2003)'
_exptl_crystal_colour colourless
_exptl_crystal_density_diffrn 1.596
_exptl_crystal_density_method 'not measured'
_exptl_crystal_description plate
_exptl_crystal_F_000 904
_exptl_crystal_size_max 0.60
_exptl_crystal_size_mid 0.42
_exptl_crystal_size_min 0.40
_refine_diff_density_max 0.336
_refine_diff_density_min -0.328
_refine_ls_extinction_method none
_refine_ls_goodness_of_fit_ref 1.0335
_refine_ls_hydrogen_treatment constr
_refine_ls_matrix_type full
_refine_ls_number_parameters 246
_refine_ls_number_reflns 4568
_refine_ls_number_restraints 0
_refine_ls_restrained_S_all 1.035
_refine_ls_R_factor_all 0.0342
_refine_ls_R_factor_gt 0.0290
_refine_ls_shift/su_max 0.001
_refine_ls_shift/su_mean 0.000
_refine_ls_structure_factor_coef Fsqd
_refine_ls_weighting_details 'w = 1/[\s^2^(Fo^2^)+(0.0427P)^2^+0.6948P] where P=(Fo^2^+2Fc^2^)/3'
_refine_ls_weighting_scheme calc
_refine_ls_wR_factor_ref 0.0821
_reflns_number_gt 4027
_reflns_number_total 4568
_reflns_threshold_expression I>2\s(I)
_cod_data_source_file si2094.cif
_cod_data_source_block I
_cod_original_sg_symbol_H-M 'P 21/n'
_cod_database_code 2219164
_cod_database_fobs_code 2219164

loop_
_symmetry_equiv_pos_as_xyz
'x, y, z'
'-x+1/2, y+1/2, -z+1/2'
'-x, -y, -z'
'x-1/2, -y-1/2, z-1/2'

loop_
_atom_site_type_symbol
_atom_site_label
_atom_site_fract_x
_atom_site_fract_y
_atom_site_fract_z
_atom_site_U_iso_or_equiv
_atom_site_adp_type
_atom_site_calc_flag
_atom_site_refinement_flags
_atom_site_occupancy
P P1 0.64284(3) 0.17485(3) 0.04487(2) 0.02726(9) Uani d . 1
S S1 0.33796(3) 0.15018(3) 0.174771(18) 0.02622(8) Uani d . 1
N N1 0.46059(9) 0.12554(10) 0.13045(6) 0.0247(2) Uani d . 1
H H1A 0.4569 0.0699 0.0870 0.030 Uiso calc R 1
F F1 0.73735(8) 0.14398(10) 0.24829(6) 0.0445(2) Uani d . 1
F F2 0.66649(8) -0.02537(9) 0.17986(5) 0.0429(2) Uani d . 1
F F3 0.57711(8) 0.05961(9) 0.28299(5) 0.0412(2) Uani d . 1
F F4 0.56725(9) 0.33003(9) 0.27115(5) 0.0434(2) Uani d . 1
F F5 0.67125(8) 0.38612(9) 0.16867(6) 0.0415(2) Uani d . 1
F F6 0.48768(7) 0.39288(8) 0.14967(5) 0.03547(19) Uani d . 1
C C1 0.26341(11) 0.26504(13) 0.10763(7) 0.0255(2) Uani d . 1
C C2 0.24216(12) 0.23293(14) 0.02114(8) 0.0307(3) Uani d . 1
H H2A 0.2676 0.1513 -0.0009 0.037 Uiso calc R 1
C C3 0.18337(14) 0.32241(16) -0.03191(9) 0.0398(3) Uani d . 1
H H3A 0.1682 0.3022 -0.0909 0.048 Uiso calc R 1
C C4 0.14648(15) 0.44131(17) 0.00055(9) 0.0435(4) Uani d . 1
H H4A 0.1074 0.5028 -0.0366 0.052 Uiso calc R 1
C C5 0.16614(14) 0.47135(16) 0.08707(9) 0.0402(3) Uani d . 1
H H5A 0.1391 0.5522 0.1091 0.048 Uiso calc R 1
C C6 0.22553(12) 0.38277(14) 0.14136(8) 0.0313(3) Uani d . 1
H H6A 0.2399 0.4026 0.2005 0.038 Uiso calc R 1
C C7 0.57400(11) 0.18007(12) 0.15084(8) 0.0258(2) Uani d . 1
C C8 0.57452(12) 0.32405(14) 0.18606(9) 0.0326(3) Uani d . 1
C C9 0.63978(13) 0.08914(14) 0.21698(9) 0.0342(3) Uani d . 1
C C10 0.86488(14) 0.16185(18) 0.02046(12) 0.0464(4) Uani d . 1
H H10A 0.8876 0.2351 -0.0170 0.056 Uiso calc R 1
H H10B 0.8423 0.0853 -0.0161 0.056 Uiso calc R 1
C C11 0.96179(17) 0.1256(3) 0.08278(18) 0.0793(7) Uani d . 1
H H11A 0.9820 0.2017 0.1194 0.119 Uiso calc R 1
H H11B 1.0283 0.0995 0.0512 0.119 Uiso calc R 1
H H11C 0.9386 0.0519 0.1186 0.119 Uiso calc R 1
C C12 0.50917(13) 0.29279(16) -0.07438(9) 0.0367(3) Uani d . 1
H H12A 0.4590 0.3713 -0.0728 0.044 Uiso calc R 1
H H12B 0.4613 0.2134 -0.0674 0.044 Uiso calc R 1
C C13 0.56368(16) 0.28690(17) -0.15912(10) 0.0455(4) Uani d . 1
H H13A 0.6155 0.3622 -0.1640 0.068 Uiso calc R 1
H H13B 0.5040 0.2901 -0.2058 0.068 Uiso calc R 1
H H13C 0.6071 0.2046 -0.1628 0.068 Uiso calc R 1
O O1 0.27788(9) 0.02744(10) 0.16554(6) 0.0339(2) Uani d . 1
O O2 0.36007(9) 0.20787(10) 0.25771(5) 0.0346(2) Uani d . 1
O O3 0.61539(8) 0.04887(9) 0.00278(6) 0.0311(2) Uani d . 1
O O4 0.77052(9) 0.20205(12) 0.07141(7) 0.0435(3) Uani d . 1
O O5 0.59785(9) 0.29985(10) -0.00394(6) 0.0348(2) Uani d . 1

loop_
_atom_site_aniso_label
_atom_site_aniso_U_11
_atom_site_aniso_U_22
_atom_site_aniso_U_33
_atom_site_aniso_U_12
_atom_site_aniso_U_13
_atom_site_aniso_U_23
P1 0.02908(17) 0.02691(17) 0.02539(16) 0.00270(12) -0.00198(12) -0.00504(12)
S1 0.03576(17) 0.02732(16) 0.01571(13) 0.00577(12) 0.00261(11) 0.00207(10)
N1 0.0305(5) 0.0241(5) 0.0192(4) 0.0051(4) -0.0018(4) -0.0048(4)
F1 0.0422(5) 0.0527(5) 0.0364(4) 0.0091(4) -0.0185(4) -0.0058(4)
F2 0.0575(5) 0.0330(4) 0.0363(4) 0.0205(4) -0.0127(4) -0.0031(3)
F3 0.0557(5) 0.0430(5) 0.0236(4) 0.0084(4) -0.0093(4) 0.0041(3)
F4 0.0591(6) 0.0422(5) 0.0277(4) 0.0078(4) -0.0074(4) -0.0163(3)
F5 0.0415(5) 0.0342(5) 0.0479(5) -0.0042(4) -0.0065(4) -0.0146(4)
F6 0.0423(4) 0.0229(4) 0.0404(4) 0.0082(3) -0.0050(3) -0.0057(3)
C1 0.0292(6) 0.0292(6) 0.0181(5) 0.0059(5) 0.0025(4) 0.0009(4)
C2 0.0388(7) 0.0329(7) 0.0202(5) 0.0110(5) 0.0005(5) -0.0027(5)
C3 0.0523(9) 0.0449(8) 0.0215(6) 0.0175(7) -0.0052(6) -0.0026(5)
C4 0.0550(9) 0.0439(8) 0.0304(7) 0.0243(7) -0.0075(6) 0.0003(6)
C5 0.0500(8) 0.0379(8) 0.0320(7) 0.0214(7) -0.0022(6) -0.0062(6)
C6 0.0371(7) 0.0346(7) 0.0222(5) 0.0100(5) 0.0012(5) -0.0042(5)
C7 0.0319(6) 0.0237(6) 0.0210(5) 0.0065(5) -0.0062(4) -0.0044(4)
C8 0.0386(7) 0.0287(6) 0.0294(6) 0.0053(5) -0.0067(5) -0.0091(5)
C9 0.0412(7) 0.0339(7) 0.0261(6) 0.0100(6) -0.0105(5) -0.0032(5)
C10 0.0367(8) 0.0492(9) 0.0545(10) -0.0068(7) 0.0128(7) -0.0050(7)
C11 0.0352(9) 0.110(2) 0.0913(17) 0.0118(11) -0.0041(10) -0.0132(15)
C12 0.0365(7) 0.0387(8) 0.0345(7) 0.0026(6) -0.0009(5) 0.0107(6)
C13 0.0660(11) 0.0390(8) 0.0318(7) 0.0067(7) 0.0048(7) 0.0056(6)
O1 0.0433(5) 0.0309(5) 0.0280(4) -0.0005(4) 0.0077(4) 0.0054(4)
O2 0.0497(6) 0.0391(5) 0.0150(4) 0.0111(4) 0.0014(4) -0.0011(4)
O3 0.0386(5) 0.0286(5) 0.0259(4) 0.0044(4) 0.0006(4) -0.0070(4)
O4 0.0289(5) 0.0543(7) 0.0466(6) 0.0028(5) -0.0028(4) -0.0166(5)
O5 0.0443(6) 0.0288(5) 0.0308(5) -0.0027(4) -0.0012(4) 0.0026(4)

loop_
_atom_type_symbol
_atom_type_description
_atom_type_scat_dispersion_real
_atom_type_scat_dispersion_imag
_atom_type_scat_source
C C 0.0033 0.0016 'International Tables Vol C Tables 4.2.6.8 and 6.1.1.4'
H H 0.0000 0.0000 'International Tables Vol C Tables 4.2.6.8 and 6.1.1.4'
N N 0.0061 0.0033 'International Tables Vol C Tables 4.2.6.8 and 6.1.1.4'
O O 0.0106 0.0060 'International Tables Vol C Tables 4.2.6.8 and 6.1.1.4'
F F 0.0171 0.0103 'International Tables Vol C Tables 4.2.6.8 and 6.1.1.4'
P P 0.1023 0.0942 'International Tables Vol C Tables 4.2.6.8 and 6.1.1.4'
S S 0.1246 0.1234 'International Tables Vol C Tables 4.2.6.8 and 6.1.1.4'

loop_
_geom_angle_atom_site_label_1
_geom_angle_atom_site_label_2
_geom_angle_atom_site_label_3
_geom_angle
O3 P1 O4 117.26(6)
O3 P1 O5 115.62(6)
O4 P1 O5 106.23(6)
O3 P1 C7 108.97(6)
O4 P1 C7 102.36(6)
O5 P1 C7 104.94(6)
O2 S1 O1 120.58(6)
O2 S1 N1 108.97(6)
O1 S1 N1 105.06(6)
O2 S1 C1 108.97(6)
O1 S1 C1 106.92(6)
N1 S1 C1 105.30(5)
C7 N1 S1 130.95(8)
C7 N1 H1A 114.5
S1 N1 H1A 114.5
C6 C1 C2 121.60(11)
C6 C1 S1 120.05(9)
C2 C1 S1 118.34(10)
C3 C2 C1 118.67(12)
C3 C2 H2A 120.7
C1 C2 H2A 120.7
C2 C3 C4 120.41(13)
C2 C3 H3A 119.8
C4 C3 H3A 119.8
C3 C4 C5 120.51(13)
C3 C4 H4A 119.7
C5 C4 H4A 119.7
C4 C5 C6 119.89(13)
C4 C5 H5A 120.1
C6 C5 H5A 120.1
C1 C6 C5 118.90(12)
C1 C6 H6A 120.5
C5 C6 H6A 120.5
N1 C7 C9 109.28(11)
N1 C7 C8 114.70(10)
C9 C7 C8 109.24(10)
N1 C7 P1 103.16(8)
C9 C7 P1 110.27(9)
C8 C7 P1 110.04(9)
F6 C8 F5 107.48(12)
F6 C8 F4 108.02(11)
F5 C8 F4 106.43(11)
F6 C8 C7 110.65(10)
F5 C8 C7 110.84(11)
F4 C8 C7 113.15(11)
F3 C9 F1 107.88(11)
F3 C9 F2 106.91(12)
F1 C9 F2 107.63(12)
F3 C9 C7 111.92(11)
F1 C9 C7 112.07(12)
F2 C9 C7 110.20(10)
O4 C10 C11 106.50(16)
O4 C10 H10A 110.4
C11 C10 H10A 110.4
O4 C10 H10B 110.4
C11 C10 H10B 110.4
H10A C10 H10B 108.6
C10 C11 H11A 109.5
C10 C11 H11B 109.5
H11A C11 H11B 109.5
C10 C11 H11C 109.5
H11A C11 H11C 109.5
H11B C11 H11C 109.5
O5 C12 C13 110.09(13)
O5 C12 H12A 109.6
C13 C12 H12A 109.6
O5 C12 H12B 109.6
C13 C12 H12B 109.6
H12A C12 H12B 108.2
C12 C13 H13A 109.5
C12 C13 H13B 109.5
H13A C13 H13B 109.5
C12 C13 H13C 109.5
H13A C13 H13C 109.5
H13B C13 H13C 109.5
C10 O4 P1 123.57(10)
C12 O5 P1 122.10(9)

loop_
_geom_bond_atom_site_label_1
_geom_bond_atom_site_label_2
_geom_bond_distance
P1 O3 1.4632(10)
P1 O4 1.5509(11)
P1 O5 1.5545(10)
P1 C7 1.8797(13)
S1 O2 1.4296(9)
S1 O1 1.4321(11)
S1 N1 1.6458(11)
S1 C1 1.7629(12)
N1 C7 1.4549(16)
N1 H1A 0.8800
F1 C9 1.3361(17)
F2 C9 1.3419(16)
F3 C9 1.3313(18)
F4 C8 1.3359(16)
F5 C8 1.3354(18)
F6 C8 1.3320(16)
C1 C6 1.3870(18)
C1 C2 1.3960(16)
C2 C3 1.3838(18)
C2 H2A 0.9500
C3 C4 1.386(2)
C3 H3A 0.9500
C4 C5 1.390(2)
C4 H4A 0.9500
C5 C6 1.3923(19)
C5 H5A 0.9500
C6 H6A 0.9500
C7 C9 1.5539(17)
C7 C8 1.5594(17)
C10 O4 1.4540(19)
C10 C11 1.496(3)
C10 H10A 0.9900
C10 H10B 0.9900
C11 H11A 0.9800
C11 H11B 0.9800
C11 H11C 0.9800
C12 O5 1.4687(17)
C12 C13 1.501(2)
C12 H12A 0.9900
C12 H12B 0.9900
C13 H13A 0.9800
C13 H13B 0.9800
C13 H13C 0.9800

loop_
_geom_hbond_atom_site_label_D
_geom_hbond_atom_site_label_H
_geom_hbond_atom_site_label_A
_geom_hbond_site_symmetry_A
_geom_hbond_distance_DH
_geom_hbond_distance_HA
_geom_hbond_distance_DA
_geom_hbond_angle_DHA
_geom_hbond_publ_flag
N1 H1A O3 . 0.88 2.34 2.8730(14) 119.0 yes
N1 H1A O3 3_655 0.88 2.00 2.8324(14) 157.7 yes

loop_
_cod_related_entry_id
_cod_related_entry_database
_cod_related_entry_code
1 ChemSpider 10412078
